data_8100037
loop_
_publ_author_name
'Sun, Yan-Qiu'
'Zahn, Gernot'
'Guo, Yue-Wei'

_publ_section_title
;
Crystal structure of 1,2,6,7,11,12-hexathia-cyclopentadecane-4,9,14-
triol, C~9~H~18~O~3~S~6~
;
_journal_issue 2
_journal_name_full 'Zeitschrift f\"ur Kristallographie - New Crystal Structures'
_journal_page_first 121
_journal_page_last 123
_journal_volume 219
_journal_year 2004
_chemical_formula_moiety 'C9 H18 O3 S6'
_chemical_formula_sum 'C9 H18 O3 S6'
_chemical_formula_weight 366.59
_chemical_name_common
;
gymnorrhizol
;
_space_group_IT_number 61
_symmetry_cell_setting orthorhombic
_symmetry_space_group_name_Hall '-P 2ac 2ab'
_symmetry_space_group_name_H-M 'P b c a'
_cell_angle_alpha 90.00
_cell_angle_beta 90.00
_cell_angle_gamma 90.00
_cell_formula_units_Z 8
_cell_length_a 17.4185(15)
_cell_length_b 10.6391(9)
_cell_length_c 17.4453(15)
_cell_measurement_temperature 293(2)
_cell_volume 3232.9(5)
_diffrn_ambient_temperature 293(2)
_exptl_crystal_density_diffrn 1.506
_cod_database_code 8100037

loop_
_symmetry_equiv_pos_as_xyz
'x, y, z'
'-x+1/2, -y, z+1/2'
'-x, y+1/2, -z+1/2'
'x+1/2, -y+1/2, -z'
'-x, -y, -z'
'x-1/2, y, -z-1/2'
'x, -y-1/2, z-1/2'
'-x-1/2, y-1/2, z'

loop_
_atom_site_label
_atom_site_type_symbol
_atom_site_fract_x
_atom_site_fract_y
_atom_site_fract_z
_atom_site_U_iso_or_equiv
_atom_site_adp_type
_atom_site_occupancy
_atom_site_symmetry_multiplicity
_atom_site_Wyckoff_symbol
_atom_site_calc_flag
_atom_site_refinement_flags
_atom_site_disorder_assembly
_atom_site_disorder_group
S1 S 0.67939(10) 0.30065(14) 0.44234(9) 0.0779(5) Uani 1 8 c d D . .
S2 S 0.72259(9) 0.28166(18) 0.54832(8) 0.0826(5) Uani 1 8 c d D . .
S3 S 1.00038(8) 0.15658(16) 0.40544(9) 0.0753(5) Uani 1 8 c d D . .
S4 S 0.9450(7) 0.1655(6) 0.3027(4) 0.0686(14) Uani 0.55 8 c d PD A -1
S4A S 0.9410(11) 0.2004(12) 0.3090(7) 0.0686(14) Uani 0.35 8 c d PD A -2
S4B S 0.9518(7) 0.0420(11) 0.3264(7) 0.066(4) Uani 0.10 8 c d PD A -3
S5 S 0.7562(3) -0.0691(7) 0.2551(5) 0.0716(18) Uani 0.55 8 c d PD A -1
S5A S 0.7514(4) -0.1002(12) 0.2386(8) 0.0716(18) Uani 0.35 8 c d PD A -2
S5B S 0.7441(10) -0.108(3) 0.257(2) 0.0716(18) Uani 0.10 8 c d PD A -3
S6 S 0.65256(10) -0.00315(17) 0.22579(10) 0.0847(6) Uani 1 8 c d D . .
O1 O 0.5698(2) -0.0184(4) 0.3834(2) 0.0858(12) Uani 1 8 c d D A .
H1O H 0.5733 -0.0555 0.4245 0.129 Uiso 0.55 8 c calc PR B -1
H1P H 0.5301 0.0083 0.3640 0.129 Uiso 0.45 8 c calc PR B -2
O2 O 0.8936(2) 0.3395(3) 0.5035(2) 0.0745(11) Uani 1 8 c d D A .
H2O H 0.9003 0.3407 0.5500 0.112 Uiso 0.55 8 c calc PR C -1
H2P H 0.9067 0.3786 0.4652 0.112 Uiso 0.45 8 c calc PR C -2
C1 C 0.6379(4) 0.1181(5) 0.2976(3) 0.0829(18) Uani 1 8 c d D A .
H1A H 0.6795 0.1727 0.2958 0.099 Uiso 1 8 c calc R . .
H1B H 0.5945 0.1640 0.2839 0.099 Uiso 1 8 c calc R . .
C2 C 0.6281(3) 0.0754(4) 0.3787(3) 0.0691(15) Uani 1 8 c d D . .
H2 H 0.6741 0.0385 0.3940 0.083 Uiso 1 8 c calc R A .
C3 C 0.6095(3) 0.1767(5) 0.4356(4) 0.090(2) Uani 1 8 c d D A .
H3A H 0.6040 0.1401 0.4837 0.108 Uiso 1 8 c calc R . .
H3B H 0.5624 0.2120 0.4224 0.108 Uiso 1 8 c calc R . .
C4 C 0.8038(3) 0.1771(5) 0.5370(3) 0.0783(17) Uani 1 8 c d D A .
H4A H 0.8267 0.1660 0.5846 0.094 Uiso 1 8 c calc R . .
H4B H 0.7856 0.0991 0.5211 0.094 Uiso 1 8 c calc R . .
C5 C 0.8641(2) 0.2198(4) 0.4813(3) 0.0579(12) Uani 1 8 c d D . .
H5 H 0.8415 0.2280 0.4333 0.069 Uiso 1 8 c calc R A .
C6 C 0.9263(3) 0.1233(5) 0.4758(3) 0.0703(15) Uani 1 8 c d D A .
H6A H 0.9040 0.0463 0.4639 0.084 Uiso 1 8 c calc R . .
H6B H 0.9494 0.1154 0.5236 0.084 Uiso 1 8 c calc R . .
O3 O 0.9366(11) 0.0636(11) 0.1377(9) 0.074(3) Uani 0.55 8 c d PD A -1
H3O H 0.9828 0.0559 0.1451 0.112 Uiso 0.55 8 c calc PR A -1
C7 C 0.9356(6) 0.0043(8) 0.2702(5) 0.059(3) Uani 0.55 8 c d PD A -1
H7A H 0.9842 -0.0312 0.2662 0.071 Uiso 0.55 8 c calc PR A -1
H7B H 0.9083 -0.0413 0.3067 0.071 Uiso 0.55 8 c calc PR A -1
C8 C 0.8953(4) -0.0067(10) 0.1940(4) 0.059(2) Uani 0.55 8 c d PD A -1
H8 H 0.8966 -0.0908 0.1794 0.071 Uiso 0.55 8 c calc PR A -1
C9 C 0.8125(4) 0.0346(10) 0.1942(5) 0.058(2) Uani 0.55 8 c d PD A -1
H9A H 0.7932 0.0326 0.1445 0.069 Uiso 0.55 8 c calc PR A -1
H9B H 0.8090 0.1166 0.2122 0.069 Uiso 0.55 8 c calc PR A -1
O3A O 0.9290(17) 0.103(3) 0.1530(15) 0.074(3) Uani 0.35 8 c d PD A -2
H3P H 0.9086 0.1338 0.1148 0.112 Uiso 0.35 8 c calc PR A -2
C7A C 0.9126(10) 0.0432(14) 0.2808(9) 0.059(3) Uani 0.35 8 c d PD A -2
H7C H 0.9551 -0.0084 0.2736 0.071 Uiso 0.35 8 c calc PR A -2
H7D H 0.8802 0.0070 0.3170 0.071 Uiso 0.35 8 c calc PR A -2
C8A C 0.8711(8) 0.0668(15) 0.2065(8) 0.059(2) Uani 0.35 8 c d PD A -2
H8A H 0.8356 0.1313 0.2127 0.071 Uiso 0.35 8 c calc PR A -2
C9A C 0.8314(9) -0.0505(14) 0.1795(10) 0.058(2) Uani 0.35 8 c d PD A -2
H9C H 0.8672 -0.1154 0.1776 0.069 Uiso 0.35 8 c calc PR A -2
H9D H 0.8137 -0.0372 0.1298 0.069 Uiso 0.35 8 c calc PR A -2
O3B O 0.919(3) 0.113(9) 0.1568(11) 0.074(3) Uani 0.10 8 c d PD A -3
H3Q H 0.9046 0.1298 0.1131 0.112 Uiso 0.10 8 c calc PRD A -3
C7B C 0.880(2) 0.140(4) 0.282(2) 0.059(3) Uani 0.10 8 c d PD A -3
H7E H 0.8372 0.1451 0.3139 0.071 Uiso 0.10 8 c calc PR A -3
H7F H 0.8992 0.2207 0.2757 0.071 Uiso 0.10 8 c calc PR A -3
C8B C 0.854(3) 0.092(5) 0.205(2) 0.059(2) Uani 0.10 8 c d PD A -3
H8B H 0.8175 0.1509 0.1881 0.071 Uiso 0.10 8 c calc PR A -3
C9B C 0.815(3) -0.033(5) 0.195(3) 0.058(2) Uani 0.10 8 c d PD A -3
H9E H 0.8544 -0.0906 0.1914 0.069 Uiso 0.10 8 c calc PR A -3
H9F H 0.7918 -0.0296 0.1473 0.069 Uiso 0.10 8 c calc PR A -3

loop_
_atom_site_aniso_label
_atom_site_aniso_U_11
_atom_site_aniso_U_22
_atom_site_aniso_U_33
_atom_site_aniso_U_23
_atom_site_aniso_U_13
_atom_site_aniso_U_12
S1 0.0934(11) 0.0576(9) 0.0827(10) 0.0010(7) -0.0012(9) 0.0046(8)
S2 0.0847(11) 0.0980(12) 0.0650(9) -0.0284(8) 0.0100(8) -0.0017(9)
S3 0.0551(8) 0.0916(12) 0.0793(10) -0.0157(8) -0.0044(7) -0.0035(7)
S4 0.0842(16) 0.052(4) 0.0693(15) 0.013(2) 0.0122(15) 0.013(3)
S4A 0.0842(16) 0.052(4) 0.0693(15) 0.013(2) 0.0122(15) 0.013(3)
S4B 0.065(8) 0.072(9) 0.060(8) -0.017(7) -0.024(7) 0.026(7)
S5 0.0715(12) 0.082(4) 0.061(3) 0.017(3) 0.0036(14) -0.0043(18)
S5A 0.0715(12) 0.082(4) 0.061(3) 0.017(3) 0.0036(14) -0.0043(18)
S5B 0.0715(12) 0.082(4) 0.061(3) 0.017(3) 0.0036(14) -0.0043(18)
S6 0.0868(11) 0.0875(12) 0.0796(11) -0.0098(8) -0.0098(9) -0.0016(9)
O1 0.103(3) 0.072(3) 0.083(3) 0.001(2) -0.005(2) -0.009(2)
O2 0.101(3) 0.068(2) 0.054(2) -0.0121(18) 0.014(2) -0.017(2)
C1 0.094(4) 0.061(4) 0.093(4) 0.000(3) -0.016(4) -0.002(3)
C2 0.081(4) 0.056(3) 0.070(3) 0.003(3) -0.011(3) -0.003(3)
C3 0.068(4) 0.081(4) 0.122(6) -0.010(4) 0.011(4) -0.001(3)
C4 0.087(4) 0.080(4) 0.068(4) 0.010(3) 0.004(3) -0.007(3)
C5 0.065(3) 0.063(3) 0.046(3) -0.001(2) -0.001(2) 0.001(2)
C6 0.078(4) 0.070(4) 0.063(3) 0.010(3) -0.003(3) -0.003(3)
O3 0.059(5) 0.116(9) 0.048(6) 0.006(6) 0.019(3) 0.010(6)
C7 0.053(7) 0.069(7) 0.055(5) 0.006(4) -0.001(4) -0.001(5)
C8 0.072(6) 0.065(6) 0.040(4) 0.001(4) 0.009(4) 0.008(4)
C9 0.057(5) 0.066(6) 0.050(5) 0.009(5) -0.006(4) 0.000(5)
O3A 0.059(5) 0.116(9) 0.048(6) 0.006(6) 0.019(3) 0.010(6)
C7A 0.053(7) 0.069(7) 0.055(5) 0.006(4) -0.001(4) -0.001(5)
C8A 0.072(6) 0.065(6) 0.040(4) 0.001(4) 0.009(4) 0.008(4)
C9A 0.057(5) 0.066(6) 0.050(5) 0.009(5) -0.006(4) 0.000(5)
O3B 0.059(5) 0.116(9) 0.048(6) 0.006(6) 0.019(3) 0.010(6)
C7B 0.053(7) 0.069(7) 0.055(5) 0.006(4) -0.001(4) -0.001(5)
C8B 0.072(6) 0.065(6) 0.040(4) 0.001(4) 0.009(4) 0.008(4)
C9B 0.057(5) 0.066(6) 0.050(5) 0.009(5) -0.006(4) 0.000(5)

loop_
_geom_bond_atom_site_label_1
_geom_bond_atom_site_label_2
_geom_bond_distance
_geom_bond_site_symmetry_2
_geom_bond_publ_flag
S1 C3 1.798(4) . ?
S1 S2 2.006(2) . ?
S2 C4 1.810(4) . ?
S3 C6 1.815(4) . ?
S3 S4B 2.026(5) . ?
S3 S4A 2.029(5) . ?
S3 S4 2.038(4) . ?
S4 C7 1.814(5) . ?
S4A C7A 1.812(6) . ?
S4B C7B 1.812(6) . ?
S5 C9 1.818(5) . ?
S5 S6 2.002(4) . ?
S5A C9A 1.813(6) . ?
S5A S6 2.019(5) . ?
S5B C9B 1.813(6) . ?
S5B S6 2.017(6) . ?
S6 C1 1.816(4) . ?
O1 C2 1.427(4) . ?
O1 H1O 0.8200 . ?
O1 H1P 0.8200 . ?
O2 C5 1.426(4) . ?
O2 H2O 0.8200 . ?
O2 H2P 0.8200 . ?
C1 C2 1.497(5) . ?
C1 H1A 0.9300 . ?
C1 H1B 0.9300 . ?
C2 C3 1.500(5) . ?
C2 H2 0.9300 . ?
C3 H3A 0.9300 . ?
C3 H3B 0.9300 . ?
C4 C5 1.501(5) . ?
C4 H4A 0.9300 . ?
C4 H4B 0.9300 . ?
C5 C6 1.496(5) . ?
C5 H5 0.9300 . ?
C6 H6A 0.9300 . ?
C6 H6B 0.9300 . ?
O3 C8 1.428(5) . ?
O3 H3O 0.8200 . ?
C7 C8 1.508(6) . ?
C7 H7A 0.9300 . ?
C7 H7B 0.9300 . ?
C8 C9 1.508(6) . ?
C8 H8 0.9300 . ?
C9 H9A 0.9300 . ?
C9 H9B 0.9300 . ?
O3A C8A 1.428(5) . ?
O3A H3P 0.8200 . ?
C7A C8A 1.504(6) . ?
C7A H7C 0.9300 . ?
C7A H7D 0.9300 . ?
C8A C9A 1.503(6) . ?
C8A H8A 0.9300 . ?
C9A H9C 0.9300 . ?
C9A H9D 0.9300 . ?
O3B C8B 1.428(5) . ?
O3B H3Q 0.8200 . ?
C7B C8B 1.504(6) . ?
C7B H7E 0.9300 . ?
C7B H7F 0.9300 . ?
C8B C9B 1.504(6) . ?
C8B H8B 0.9300 . ?
C9B H9E 0.9300 . ?
C9B H9F 0.9300 . ?
